data_2310303
loop_
_publ_author_name
'Larson, A.C.'
'Cromer, D.T.'
'Roof, R.B.jr.'

_publ_section_title
;
 The crystal structure of Pu3 Co
;
_journal_name_full 'Acta Crystallographica (1,1948-23,1967)'
_journal_page_first 835
_journal_page_last 836
_journal_volume 16
_journal_year 1963
_chemical_formula_sum 'Co Pu3'
_space_group_IT_number 63
_symmetry_space_group_name_Hall '-C 2c 2'
_symmetry_space_group_name_H-M 'C m c m'
_cell_angle_alpha 90
_cell_angle_beta 90
_cell_angle_gamma 90
_cell_formula_units_Z 4
_cell_length_a 3.475
_cell_length_b 10.976
_cell_length_c 9.22
_cell_volume 351.666
_citation_journal_id_ASTM ACCRA9
_cod_data_source_file Larson_ACCRA9_1963_1194.cif
_cod_data_source_block Co1Pu3
_cod_original_cell_volume 351.6656
_cod_original_formula_sum 'Co1 Pu3'
_cod_database_code 2310303

loop_
_symmetry_equiv_pos_as_xyz
x,y,z
-x,-y,z+1/2
x,-y,-z
-x,y,-z+1/2
-x,-y,-z
x,y,-z-1/2
-x,y,z
x,-y,z-1/2
x+1/2,y+1/2,z
-x+1/2,-y+1/2,z+1/2
x+1/2,-y+1/2,-z
-x+1/2,y+1/2,-z+1/2
-x+1/2,-y+1/2,-z
x+1/2,y+1/2,-z-1/2
-x+1/2,y+1/2,z
x+1/2,-y+1/2,z-1/2

loop_
_atom_site_label
_atom_site_type_symbol
_atom_site_fract_x
_atom_site_fract_y
_atom_site_fract_z
_atom_site_occupancy
_atom_site_U_iso_or_equiv
Pu1 Pu 0 0.0778 0.25 1 0.0
Pu2 Pu 0 0.3678 0.0533 1 0.0
Co1 Co 0 0.778 0.25 1 0.0
